data_4120627
loop_
_publ_author_name
'Gawade, Sagar Ashok'
'Huple, Deepak B.'
'Liu, Rai-Shung'

_publ_section_title
;
 Zn(II)- or Ag(I)-Catalyzed 1,4-Metathesis Reactions between
 3-En-1-ynamides and Nitrosoarenes.
;
_journal_issue 8
_journal_name_full 'Journal of the American Chemical Society'
_journal_page_first 2978
_journal_paper_doi 10.1021/ja412634w
_journal_volume 136
_journal_year 2014
_chemical_formula_sum 'C27 H23 N2 O3 S'
_chemical_formula_weight 455.53
_chemical_name_systematic
;
 ?
;
_space_group_crystal_system monoclinic
_space_group_IT_number 4
_space_group_name_Hall 'P 2yb'
_space_group_name_H-M_alt 'P 1 21 1'
_symmetry_space_group_name_Hall 'P 2yb'
_symmetry_space_group_name_H-M 'P 1 21 1'
_atom_sites_solution_hydrogens geom
_audit_creation_method SHELXL-2013
_cell_angle_alpha 90
_cell_angle_beta 111.993(4)
_cell_angle_gamma 90
_cell_formula_units_Z 2
_cell_length_a 9.7575(17)
_cell_length_b 10.3500(18)
_cell_length_c 11.999(2)
_cell_measurement_reflns_used 1253
_cell_measurement_temperature 100(2)
_cell_measurement_theta_max 24.6417
_cell_measurement_theta_min 2.6878
_cell_volume 1123.6(3)
_computing_cell_refinement 'SAINT V8.34A (Bruker AXS Inc., 2013)'
_computing_data_collection 'APEX2 (Bruker AXS, 2010)'
_computing_data_reduction 'SAINT V8.34A (Bruker AXS Inc., 2013)'
_computing_molecular_graphics 'SHELXTL (Sheldrick, 2008)'
_computing_publication_material SHELXTL
_computing_structure_refinement 'SHELXL-2013 (Sheldrick, 2013)'
_diffrn_ambient_temperature 100(2)
_diffrn_detector_area_resol_mean 8.3333
_diffrn_measured_fraction_theta_full 1.000
_diffrn_measured_fraction_theta_max 0.998
_diffrn_measurement_device_type 'Bruker APEX-II CCD'
_diffrn_measurement_method '\f and \w scans'
_diffrn_radiation_type MoK\a
_diffrn_radiation_wavelength 0.71073
_diffrn_reflns_av_R_equivalents 0.0574
_diffrn_reflns_av_unetI/netI 0.0783
_diffrn_reflns_Laue_measured_fraction_full 1.000
_diffrn_reflns_Laue_measured_fraction_max 0.998
_diffrn_reflns_limit_h_max 12
_diffrn_reflns_limit_h_min -12
_diffrn_reflns_limit_k_max 10
_diffrn_reflns_limit_k_min -13
_diffrn_reflns_limit_l_max 15
_diffrn_reflns_limit_l_min -13
_diffrn_reflns_number 8772
_diffrn_reflns_point_group_measured_fraction_full 0.838
_diffrn_reflns_point_group_measured_fraction_max 0.819
_diffrn_reflns_theta_full 25.242
_diffrn_reflns_theta_max 26.517
_diffrn_reflns_theta_min 1.830
_exptl_absorpt_coefficient_mu 0.177
_exptl_absorpt_correction_T_max 0.9485
_exptl_absorpt_correction_T_min 0.8237
_exptl_absorpt_correction_type multi-scan
_exptl_absorpt_process_details 'SADABS V2012/1 (Bruker AXS Inc.)'
_exptl_crystal_colour Colorless
_exptl_crystal_density_diffrn 1.346
_exptl_crystal_density_meas ?
_exptl_crystal_density_method 'not measured'
_exptl_crystal_description Lamellar
_exptl_crystal_F_000 478
_exptl_crystal_size_max 0.15
_exptl_crystal_size_mid 0.15
_exptl_crystal_size_min 0.03
_refine_diff_density_max 0.336
_refine_diff_density_min -0.272
_refine_diff_density_rms 0.058
_refine_ls_abs_structure_details
;
 Flack x determined using 901 quotients [(I+)-(I-)]/[(I+)+(I-)]
 (Parsons and Flack (2004), Acta Cryst. A60, s61).
;
_refine_ls_abs_structure_Flack -0.02(8)
_refine_ls_extinction_method none
_refine_ls_goodness_of_fit_ref 1.007
_refine_ls_hydrogen_treatment constr
_refine_ls_matrix_type full
_refine_ls_number_parameters 301
_refine_ls_number_reflns 3817
_refine_ls_number_restraints 1
_refine_ls_restrained_S_all 1.007
_refine_ls_R_factor_all 0.0697
_refine_ls_R_factor_gt 0.0455
_refine_ls_shift/su_max 0.000
_refine_ls_shift/su_mean 0.000
_refine_ls_structure_factor_coef Fsqd
_refine_ls_weighting_details 'w=1/[\s^2^(Fo^2^)+(0.0403P)^2^] where P=(Fo^2^+2Fc^2^)/3'
_refine_ls_weighting_scheme calc
_refine_ls_wR_factor_gt 0.0858
_refine_ls_wR_factor_ref 0.0939
_reflns_Friedel_coverage 0.553
_reflns_Friedel_fraction_full 0.655
_reflns_Friedel_fraction_max 0.619
_reflns_number_gt 2988
_reflns_number_total 3817
_reflns_threshold_expression 'I > 2\s(I)'
_cod_data_source_file ja412634w_si_002.cif
_cod_data_source_block mo_131111lt_0m_a
_cod_depositor_comments
;
The following automatic conversions were performed:

'_exptl_crystal_density_meas' value 'not measured' was changed to '?'
- the value is perceived as not measured.

Automatic conversion script
Id: cif_fix_values 3008 2015-01-20 13:52:24Z robertas 
;
_cod_database_code 4120627
_shelx_space_group_comment
;
The symmetry employed for this shelxl refinement is uniquely defined
by the following loop, which should always be used as a source of
symmetry information in preference to the above space-group names.
They are only intended as comments.
;
_shelxl_version_number 2013-4

loop_
_space_group_symop_operation_xyz
'x, y, z'
'-x, y+1/2, -z'

loop_
_atom_site_label
_atom_site_type_symbol
_atom_site_fract_x
_atom_site_fract_y
_atom_site_fract_z
_atom_site_U_iso_or_equiv
_atom_site_adp_type
_atom_site_occupancy
_atom_site_site_symmetry_order
_atom_site_calc_flag
_atom_site_refinement_flags_posn
_atom_site_refinement_flags_adp
C1 C 0.9440(4) -0.1662(4) 0.3572(4) 0.0203(10) Uani 1 1 d . .
H1A H 0.9209 -0.1345 0.2752 0.030 Uiso 1 1 calc R U
H1B H 1.0027 -0.2455 0.3694 0.030 Uiso 1 1 calc R U
H1C H 1.0004 -0.1004 0.4149 0.030 Uiso 1 1 calc R U
C2 C 0.7054(4) -0.0891(4) 0.3511(4) 0.0155(9) Uani 1 1 d . .
C3 C 0.7233(4) 0.0367(4) 0.3815(4) 0.0166(10) Uani 1 1 d . .
H3 H 0.8128 0.0777 0.4303 0.020 Uiso 1 1 calc R U
C4 C 0.5807(4) 0.0973(4) 0.3259(4) 0.0154(9) Uani 1 1 d . .
C5 C 0.4860(4) 0.0007(4) 0.2672(4) 0.0150(10) Uani 1 1 d . .
C6 C 0.3255(4) -0.0088(4) 0.1996(4) 0.0153(9) Uani 1 1 d . .
C7 C 0.2298(4) 0.0830(4) 0.2152(4) 0.0189(10) Uani 1 1 d . .
H7 H 0.2689 0.1551 0.2662 0.023 Uiso 1 1 calc R U
C8 C 0.0781(4) 0.0703(5) 0.1570(4) 0.0226(11) Uani 1 1 d . .
H8 H 0.0139 0.1338 0.1678 0.027 Uiso 1 1 calc R U
C9 C 0.0199(5) -0.0352(5) 0.0828(4) 0.0246(11) Uani 1 1 d . .
H9 H -0.0842 -0.0443 0.0436 0.030 Uiso 1 1 calc R U
C10 C 0.1136(4) -0.1276(5) 0.0659(4) 0.0228(11) Uani 1 1 d . .
H10 H 0.0740 -0.1995 0.0147 0.027 Uiso 1 1 calc R U
C11 C 0.2655(4) -0.1142(4) 0.1240(4) 0.0202(10) Uani 1 1 d . .
H11 H 0.3295 -0.1774 0.1124 0.024 Uiso 1 1 calc R U
C12 C 0.5535(4) 0.2374(4) 0.3286(4) 0.0142(9) Uani 1 1 d . .
C13 C 0.5939(4) 0.3134(4) 0.4289(4) 0.0148(9) Uani 1 1 d . .
C14 C 0.5008(4) 0.4488(4) 0.2703(4) 0.0181(10) Uani 1 1 d . .
C15 C 0.4596(4) 0.5558(4) 0.1950(4) 0.0226(11) Uani 1 1 d . .
H15 H 0.4649 0.6406 0.2265 0.027 Uiso 1 1 calc R U
C16 C 0.4106(5) 0.5339(4) 0.0724(4) 0.0252(11) Uani 1 1 d . .
H16 H 0.3817 0.6052 0.0187 0.030 Uiso 1 1 calc R U
C17 C 0.4028(4) 0.4087(5) 0.0259(4) 0.0256(11) Uani 1 1 d . .
H17 H 0.3694 0.3967 -0.0586 0.031 Uiso 1 1 calc R U
C18 C 0.4430(4) 0.3019(4) 0.1012(4) 0.0177(10) Uani 1 1 d . .
H18 H 0.4363 0.2173 0.0688 0.021 Uiso 1 1 calc R U
C19 C 0.4936(4) 0.3208(4) 0.2255(4) 0.0161(9) Uani 1 1 d . .
C20 C 0.6599(4) 0.2787(5) 0.5582(4) 0.0215(10) Uani 1 1 d . .
H20A H 0.5844 0.2853 0.5935 0.032 Uiso 1 1 calc R U
H20B H 0.7414 0.3379 0.5999 0.032 Uiso 1 1 calc R U
H20C H 0.6974 0.1899 0.5666 0.032 Uiso 1 1 calc R U
C21 C 0.9177(4) -0.1707(4) 0.6211(4) 0.0152(9) Uani 1 1 d . .
C22 C 1.0712(4) -0.1654(4) 0.6654(4) 0.0206(10) Uani 1 1 d . .
H22 H 1.1257 -0.2242 0.6372 0.025 Uiso 1 1 calc R U
C23 C 1.1438(4) -0.0738(4) 0.7509(4) 0.0213(10) Uani 1 1 d . .
H23 H 1.2487 -0.0715 0.7823 0.026 Uiso 1 1 calc R U
C24 C 1.0668(4) 0.0151(4) 0.7918(4) 0.0175(10) Uani 1 1 d . .
C25 C 0.9129(4) 0.0062(4) 0.7492(4) 0.0188(10) Uani 1 1 d . .
H25 H 0.8589 0.0639 0.7790 0.023 Uiso 1 1 calc R U
C26 C 0.8375(4) -0.0862(4) 0.6636(4) 0.0176(10) Uani 1 1 d . .
H26 H 0.7327 -0.0914 0.6347 0.021 Uiso 1 1 calc R U
C27 C 1.1506(5) 0.1193(5) 0.8795(4) 0.0231(10) Uani 1 1 d . .
H27A H 1.2067 0.0801 0.9577 0.035 Uiso 1 1 calc R U
H27B H 1.0805 0.1823 0.8884 0.035 Uiso 1 1 calc R U
H27C H 1.2187 0.1628 0.8490 0.035 Uiso 1 1 calc R U
N1 N 0.8041(3) -0.1940(3) 0.3754(3) 0.0159(8) Uani 1 1 d . .
N2 N 0.5601(3) 0.4420(4) 0.3952(3) 0.0189(8) Uani 1 1 d . .
O1 O 0.9195(3) -0.3827(3) 0.5051(3) 0.0202(7) Uani 1 1 d . .
O2 O 0.6777(3) -0.2980(3) 0.4982(3) 0.0185(7) Uani 1 1 d . .
O3 O 0.5616(3) -0.1156(3) 0.2797(3) 0.0148(6) Uani 1 1 d . .
S1 S 0.82517(10) -0.27544(10) 0.50160(9) 0.0156(2) Uani 1 1 d . .

loop_
_atom_site_aniso_label
_atom_site_aniso_U_11
_atom_site_aniso_U_22
_atom_site_aniso_U_33
_atom_site_aniso_U_23
_atom_site_aniso_U_13
_atom_site_aniso_U_12
C1 0.019(2) 0.017(2) 0.031(3) -0.005(2) 0.016(2) -0.0004(18)
C2 0.013(2) 0.013(2) 0.020(2) 0.000(2) 0.0052(18) 0.0015(17)
C3 0.013(2) 0.017(3) 0.019(2) -0.002(2) 0.0058(18) -0.0016(17)
C4 0.018(2) 0.011(2) 0.019(2) -0.003(2) 0.0090(18) -0.0034(17)
C5 0.019(2) 0.010(2) 0.020(3) 0.003(2) 0.0106(19) 0.0060(18)
C6 0.013(2) 0.016(2) 0.018(2) 0.0032(19) 0.0065(17) -0.0002(17)
C7 0.023(2) 0.015(2) 0.022(3) 0.000(2) 0.0122(19) -0.0026(18)
C8 0.017(2) 0.029(3) 0.025(3) 0.003(2) 0.0109(19) 0.0030(19)
C9 0.018(2) 0.029(3) 0.027(3) 0.004(2) 0.009(2) -0.007(2)
C10 0.023(2) 0.020(3) 0.022(3) 0.000(2) 0.0039(19) -0.0073(19)
C11 0.018(2) 0.012(2) 0.029(3) 0.003(2) 0.0074(19) 0.0003(18)
C12 0.0115(17) 0.012(2) 0.021(2) 0.002(2) 0.0077(16) 0.0013(18)
C13 0.0105(19) 0.014(2) 0.023(3) 0.001(2) 0.0102(18) 0.0001(17)
C14 0.010(2) 0.014(3) 0.031(3) 0.000(2) 0.009(2) -0.0002(18)
C15 0.019(2) 0.015(2) 0.037(3) 0.000(2) 0.013(2) -0.0014(18)
C16 0.024(2) 0.017(3) 0.037(3) 0.009(2) 0.015(2) 0.0026(19)
C17 0.019(2) 0.033(3) 0.024(3) 0.003(2) 0.007(2) 0.000(2)
C18 0.014(2) 0.016(2) 0.026(3) 0.002(2) 0.0111(18) -0.0028(17)
C19 0.011(2) 0.012(2) 0.028(3) -0.002(2) 0.0108(18) -0.0010(17)
C20 0.019(2) 0.022(3) 0.025(3) -0.003(2) 0.009(2) 0.0004(19)
C21 0.015(2) 0.012(2) 0.020(2) 0.0001(19) 0.0075(17) -0.0023(17)
C22 0.018(2) 0.021(3) 0.023(3) -0.004(2) 0.0072(19) 0.0020(19)
C23 0.011(2) 0.025(3) 0.027(3) -0.003(2) 0.0067(19) -0.0020(18)
C24 0.019(2) 0.016(2) 0.019(2) 0.003(2) 0.0090(18) 0.0003(19)
C25 0.022(2) 0.017(3) 0.023(3) -0.001(2) 0.0144(19) 0.0035(19)
C26 0.014(2) 0.018(3) 0.024(3) 0.002(2) 0.0102(19) 0.0025(17)
C27 0.025(2) 0.022(3) 0.021(3) -0.003(2) 0.007(2) -0.004(2)
N1 0.0163(17) 0.014(2) 0.019(2) 0.0004(17) 0.0091(15) 0.0029(14)
N2 0.0160(18) 0.017(2) 0.027(2) -0.0004(18) 0.0121(16) 0.0009(15)
O1 0.0157(15) 0.0129(17) 0.0298(18) -0.0016(15) 0.0059(13) 0.0060(12)
O2 0.0143(13) 0.0155(19) 0.0267(16) 0.0020(14) 0.0087(12) -0.0023(13)
O3 0.0130(14) 0.0107(15) 0.0200(17) -0.0006(13) 0.0054(12) 0.0004(11)
S1 0.0136(5) 0.0112(5) 0.0219(6) -0.0002(6) 0.0067(4) 0.0006(5)

loop_
_atom_type_symbol
_atom_type_description
_atom_type_scat_dispersion_real
_atom_type_scat_dispersion_imag
_atom_type_scat_source
C C 0.0033 0.0016 'International Tables Vol C Tables 4.2.6.8 and 6.1.1.4'
O O 0.0106 0.0060 'International Tables Vol C Tables 4.2.6.8 and 6.1.1.4'
S S 0.1246 0.1234 'International Tables Vol C Tables 4.2.6.8 and 6.1.1.4'
N N 0.0061 0.0033 'International Tables Vol C Tables 4.2.6.8 and 6.1.1.4'
H H 0.0000 0.0000 'International Tables Vol C Tables 4.2.6.8 and 6.1.1.4'

loop_
_geom_angle_atom_site_label_1
_geom_angle_atom_site_label_2
_geom_angle_atom_site_label_3
_geom_angle
N1 C1 H1A 109.5
N1 C1 H1B 109.5
H1A C1 H1B 109.5
N1 C1 H1C 109.5
H1A C1 H1C 109.5
H1B C1 H1C 109.5
C3 C2 O3 111.2(3)
C3 C2 N1 132.9(4)
O3 C2 N1 115.9(3)
C2 C3 C4 106.9(4)
C2 C3 H3 126.5
C4 C3 H3 126.5
C5 C4 C3 105.6(4)
C5 C4 C12 129.7(4)
C3 C4 C12 124.6(4)
C4 C5 O3 110.4(3)
C4 C5 C6 135.1(4)
O3 C5 C6 114.4(3)
C7 C6 C11 118.7(4)
C7 C6 C5 120.6(4)
C11 C6 C5 120.7(4)
C8 C7 C6 120.7(4)
C8 C7 H7 119.6
C6 C7 H7 119.6
C7 C8 C9 120.1(4)
C7 C8 H8 120.0
C9 C8 H8 120.0
C8 C9 C10 120.1(4)
C8 C9 H9 120.0
C10 C9 H9 120.0
C11 C10 C9 119.7(4)
C11 C10 H10 120.2
C9 C10 H10 120.2
C10 C11 C6 120.8(4)
C10 C11 H11 119.6
C6 C11 H11 119.6
C13 C12 C19 107.6(4)
C13 C12 C4 126.1(4)
C19 C12 C4 126.1(4)
C12 C13 N2 109.5(4)
C12 C13 C20 130.6(4)
N2 C13 C20 119.8(4)
C15 C14 N2 130.0(4)
C15 C14 C19 122.4(4)
N2 C14 C19 107.6(4)
C16 C15 C14 117.5(4)
C16 C15 H15 121.3
C14 C15 H15 121.3
C15 C16 C17 121.3(4)
C15 C16 H16 119.4
C17 C16 H16 119.4
C18 C17 C16 121.2(4)
C18 C17 H17 119.4
C16 C17 H17 119.4
C17 C18 C19 118.9(4)
C17 C18 H18 120.6
C19 C18 H18 120.6
C18 C19 C14 118.8(4)
C18 C19 C12 134.4(4)
C14 C19 C12 106.7(4)
C13 C20 H20A 109.5
C13 C20 H20B 109.5
H20A C20 H20B 109.5
C13 C20 H20C 109.5
H20A C20 H20C 109.5
H20B C20 H20C 109.5
C22 C21 C26 120.5(4)
C22 C21 S1 119.3(3)
C26 C21 S1 120.0(3)
C23 C22 C21 119.4(4)
C23 C22 H22 120.3
C21 C22 H22 120.3
C22 C23 C24 121.5(4)
C22 C23 H23 119.3
C24 C23 H23 119.3
C23 C24 C25 118.5(4)
C23 C24 C27 119.7(4)
C25 C24 C27 121.8(4)
C26 C25 C24 120.9(4)
C26 C25 H25 119.6
C24 C25 H25 119.6
C21 C26 C25 119.1(4)
C21 C26 H26 120.4
C25 C26 H26 120.4
C24 C27 H27A 109.5
C24 C27 H27B 109.5
H27A C27 H27B 109.5
C24 C27 H27C 109.5
H27A C27 H27C 109.5
H27B C27 H27C 109.5
C2 N1 C1 114.5(3)
C2 N1 S1 114.7(3)
C1 N1 S1 114.9(3)
C14 N2 C13 108.6(4)
C2 O3 C5 105.8(3)
O1 S1 O2 119.90(18)
O1 S1 N1 106.00(17)
O2 S1 N1 105.80(16)
O1 S1 C21 109.05(18)
O2 S1 C21 109.02(17)
N1 S1 C21 106.19(19)

loop_
_geom_bond_atom_site_label_1
_geom_bond_atom_site_label_2
_geom_bond_distance
C1 N1 1.489(5)
C1 H1A 0.9800
C1 H1B 0.9800
C1 H1C 0.9800
C2 C3 1.346(6)
C2 O3 1.370(5)
C2 N1 1.407(5)
C3 C4 1.442(6)
C3 H3 0.9500
C4 C5 1.365(6)
C4 C12 1.477(6)
C5 O3 1.390(5)
C5 C6 1.472(5)
C6 C7 1.393(5)
C6 C11 1.399(6)
C7 C8 1.387(6)
C7 H7 0.9500
C8 C9 1.389(7)
C8 H8 0.9500
C9 C10 1.390(6)
C9 H9 0.9500
C10 C11 1.389(6)
C10 H10 0.9500
C11 H11 0.9500
C12 C13 1.366(6)
C12 C19 1.441(6)
C13 N2 1.395(5)
C13 C20 1.484(6)
C14 C15 1.389(6)
C14 N2 1.392(6)
C14 C19 1.421(6)
C15 C16 1.385(6)
C15 H15 0.9500
C16 C17 1.402(6)
C16 H16 0.9500
C17 C18 1.388(6)
C17 H17 0.9500
C18 C19 1.399(6)
C18 H18 0.9500
C20 H20A 0.9800
C20 H20B 0.9800
C20 H20C 0.9800
C21 C22 1.390(5)
C21 C26 1.393(5)
C21 S1 1.753(4)
C22 C23 1.381(6)
C22 H22 0.9500
C23 C24 1.388(6)
C23 H23 0.9500
C24 C25 1.397(5)
C24 C27 1.514(6)
C25 C26 1.395(6)
C25 H25 0.9500
C26 H26 0.9500
C27 H27A 0.9800
C27 H27B 0.9800
C27 H27C 0.9800
N1 S1 1.677(4)
O1 S1 1.433(3)
O2 S1 1.443(3)
